data_2212658
loop_
_publ_author_name
Aziz-ur-Rehman
'Ali, Saqib'
'Shahzadi, Saira'
'Parvez, Masood'

_publ_section_title
;
 (3-Amino-4-chlorobenzoato)triphenyltin(IV)
;
_journal_coeditor_code OM2096
_journal_issue 3
_journal_name_full 'Acta Crystallographica Section E'
_journal_page_first m746
_journal_page_last m748
_journal_paper_doi 10.1107/S1600536807005855
_journal_volume 63
_journal_year 2007
_chemical_formula_iupac '[Sn (C6 H5)3 (C7 H5 Cl N O2)]'
_chemical_formula_moiety 'C25 H20 Cl N O2 Sn'
_chemical_formula_sum 'C25 H20 Cl N O2 Sn'
_chemical_formula_weight 520.56
_chemical_name_systematic
;
(3-Amino-4-chlorobenzoato)triphenyltin(IV)
;
_space_group_IT_number 15
_symmetry_cell_setting monoclinic
_symmetry_space_group_name_Hall '-C 2yc'
_symmetry_space_group_name_H-M 'C 1 2/c 1'
_atom_sites_solution_hydrogens geom
_atom_sites_solution_primary direct
_atom_sites_solution_secondary difmap
_cell_angle_alpha 90.00
_cell_angle_beta 102.507(15)
_cell_angle_gamma 90.00
_cell_formula_units_Z 8
_cell_length_a 17.210(4)
_cell_length_b 11.629(3)
_cell_length_c 23.205(6)
_cell_measurement_reflns_used 100329
_cell_measurement_temperature 173(2)
_cell_measurement_theta_max 27.5
_cell_measurement_theta_min 3.2
_cell_volume 4534(2)
_computing_cell_refinement 'DENZO (Otwinowski & Minor, 1997)'
_computing_data_collection 'COLLECT (Hooft, 1998)'
_computing_data_reduction 'SCALEPACK (Otwinowski & Minor, 1997)'
_computing_molecular_graphics 'ORTEPII (Johnson, 1976)'
_computing_publication_material 'SHELXL97 (Sheldrick, 1997)'
_computing_structure_refinement 'SHELXL97 (Sheldrick, 1997)'
_computing_structure_solution 'SAPI91 (Fan, 1991)'
_diffrn_ambient_temperature 173(2)
_diffrn_measured_fraction_theta_full 0.996
_diffrn_measured_fraction_theta_max 0.996
_diffrn_measurement_device_type 'Nonius KappaCCD'
_diffrn_measurement_method '\w and \f'
_diffrn_radiation_monochromator graphite
_diffrn_radiation_source 'fine-focus sealed tube'
_diffrn_radiation_type MoK\a
_diffrn_radiation_wavelength 0.71073
_diffrn_reflns_av_R_equivalents 0.040
_diffrn_reflns_av_sigmaI/netI 0.053
_diffrn_reflns_limit_h_max 22
_diffrn_reflns_limit_h_min -21
_diffrn_reflns_limit_k_max 14
_diffrn_reflns_limit_k_min -15
_diffrn_reflns_limit_l_max 30
_diffrn_reflns_limit_l_min -30
_diffrn_reflns_number 10032
_diffrn_reflns_theta_full 27.5
_diffrn_reflns_theta_max 27.5
_diffrn_reflns_theta_min 3.2
_diffrn_standards_number 0
_exptl_absorpt_coefficient_mu 1.27
_exptl_absorpt_correction_T_max 0.906
_exptl_absorpt_correction_T_min 0.863
_exptl_absorpt_correction_type multi-scan
_exptl_absorpt_process_details '(SORTAV; Blessing, 1997)'
_exptl_crystal_colour colorless
_exptl_crystal_density_diffrn 1.525
_exptl_crystal_density_method 'not measured'
_exptl_crystal_description block
_exptl_crystal_F_000 2080
_exptl_crystal_size_max 0.12
_exptl_crystal_size_mid 0.10
_exptl_crystal_size_min 0.08
_refine_diff_density_max 0.82
_refine_diff_density_min -0.65
_refine_ls_extinction_method none
_refine_ls_goodness_of_fit_ref 1.02
_refine_ls_hydrogen_treatment constr
_refine_ls_matrix_type full
_refine_ls_number_parameters 271
_refine_ls_number_reflns 5184
_refine_ls_number_restraints 0
_refine_ls_restrained_S_all 1.02
_refine_ls_R_factor_all 0.055
_refine_ls_R_factor_gt 0.034
_refine_ls_shift/su_max 0.000
_refine_ls_shift/su_mean 0.000
_refine_ls_structure_factor_coef Fsqd
_refine_ls_weighting_details 'calc w=1/[\s^2^(Fo^2^)+(0.039P)^2^+1.24P] where P=(Fo^2^+2Fc^2^)/3'
_refine_ls_weighting_scheme calc
_refine_ls_wR_factor_gt 0.074
_refine_ls_wR_factor_ref 0.082
_reflns_number_gt 3962
_reflns_number_total 5184
_reflns_threshold_expression I>2\s(I)
_cod_data_source_file om2096.cif
_cod_data_source_block I
_cod_original_sg_symbol_H-M 'C 2/c'
_cod_database_code 2212658
_cod_database_fobs_code 2212658

loop_
_symmetry_equiv_pos_as_xyz
'x, y, z'
'-x, y, -z+1/2'
'x+1/2, y+1/2, z'
'-x+1/2, y+1/2, -z+1/2'
'-x, -y, -z'
'x, -y, z-1/2'
'-x+1/2, -y+1/2, -z'
'x+1/2, -y+1/2, z-1/2'

loop_
_atom_site_type_symbol
_atom_site_label
_atom_site_fract_x
_atom_site_fract_y
_atom_site_fract_z
_atom_site_U_iso_or_equiv
_atom_site_adp_type
_atom_site_calc_flag
_atom_site_refinement_flags
_atom_site_occupancy
Sn Sn1 0.448753(11) 0.062848(16) 0.109095(8) 0.02564(8) Uani d . 1
Cl Cl1 0.09529(4) -0.00277(7) -0.21795(3) 0.03758(19) Uani d . 1
O O1 0.37334(12) 0.06299(16) 0.02766(9) 0.0340(5) Uani d . 1
O O2 0.32154(12) -0.10134(19) 0.05186(9) 0.0369(5) Uani d . 1
N N1 0.11531(16) -0.1997(2) -0.13511(12) 0.0454(7) Uani d . 1
H H1A 0.1179 -0.2619 -0.1131 0.055 Uiso calc R 1
H H1B 0.0828 -0.1975 -0.1700 0.055 Uiso calc R 1
C C1 0.51260(16) 0.2125(2) 0.09477(12) 0.0263(6) Uani d . 1
C C2 0.59220(17) 0.2055(3) 0.09055(12) 0.0309(7) Uani d . 1
H H2 0.6185 0.1322 0.0951 0.037 Uiso d R 1
C C3 0.63302(19) 0.3029(3) 0.07985(15) 0.0415(8) Uani d . 1
H H3 0.6876 0.2977 0.0766 0.050 Uiso d R 1
C C4 0.5956(2) 0.4081(3) 0.07289(19) 0.0542(11) Uani d . 1
H H4 0.6244 0.4752 0.0655 0.065 Uiso d R 1
C C5 0.5172(2) 0.4167(3) 0.0776(2) 0.0588(12) Uani d . 1
H H5 0.4918 0.4906 0.0735 0.071 Uiso d R 1
C C6 0.47621(19) 0.3203(3) 0.08801(15) 0.0405(8) Uani d . 1
H H6 0.4215 0.3269 0.0908 0.049 Uiso d R 1
C C7 0.38051(16) 0.0866(2) 0.17413(13) 0.0274(6) Uani d . 1
C C8 0.39694(17) 0.1803(3) 0.21165(13) 0.0322(7) Uani d . 1
H H8 0.4369 0.2347 0.2065 0.039 Uiso d R 1
C C9 0.35514(19) 0.1980(3) 0.25630(14) 0.0388(8) Uani d . 1
H H9 0.3670 0.2626 0.2825 0.047 Uiso d R 1
C C10 0.29689(18) 0.1208(3) 0.26324(14) 0.0401(8) Uani d . 1
H H10 0.2677 0.1325 0.2936 0.048 Uiso d R 1
C C11 0.28053(19) 0.0263(3) 0.22647(15) 0.0440(8) Uani d . 1
H H11 0.2398 -0.0270 0.2313 0.053 Uiso d R 1
C C12 0.32212(18) 0.0084(3) 0.18217(14) 0.0360(7) Uani d . 1
H H12 0.3108 -0.0578 0.1571 0.043 Uiso d R 1
C C13 0.51757(16) -0.0901(2) 0.11998(13) 0.0273(6) Uani d . 1
C C14 0.55751(18) -0.1198(3) 0.17666(14) 0.0362(7) Uani d . 1
H H14 0.5541 -0.0703 0.2091 0.043 Uiso d R 1
C C15 0.6013(2) -0.2208(3) 0.18666(16) 0.0471(9) Uani d . 1
H H15 0.6289 -0.2403 0.2260 0.057 Uiso d R 1
C C16 0.6057(2) -0.2920(3) 0.14035(17) 0.0481(9) Uani d . 1
H H16 0.6357 -0.3622 0.1470 0.058 Uiso d R 1
C C17 0.56648(19) -0.2633(3) 0.08336(16) 0.0429(8) Uani d . 1
H H17 0.5698 -0.3128 0.0509 0.051 Uiso d R 1
C C18 0.52294(18) -0.1627(3) 0.07337(14) 0.0343(7) Uani d . 1
H H18 0.4959 -0.1434 0.0339 0.041 Uiso d R 1
C C19 0.32228(16) -0.0224(3) 0.01683(13) 0.0284(6) Uani d . 1
C C20 0.26582(15) -0.0155(2) -0.04141(12) 0.0254(6) Uani d . 1
C C21 0.21399(15) -0.1064(3) -0.05994(12) 0.0256(6) Uani d . 1
H H21 0.2129 -0.1711 -0.0344 0.031 Uiso d R 1
C C22 0.16189(16) -0.1063(3) -0.11491(13) 0.0273(6) Uani d . 1
C C23 0.16184(15) -0.0078(3) -0.14992(12) 0.0261(6) Uani d . 1
C C24 0.21327(16) 0.0828(2) -0.13199(14) 0.0308(7) Uani d . 1
H H24 0.2130 0.1479 -0.1575 0.037 Uiso d R 1
C C25 0.26543(17) 0.0793(2) -0.07809(13) 0.0313(7) Uani d . 1
H H25 0.3019 0.1415 -0.0655 0.038 Uiso d R 1

loop_
_atom_site_aniso_label
_atom_site_aniso_U_11
_atom_site_aniso_U_22
_atom_site_aniso_U_33
_atom_site_aniso_U_12
_atom_site_aniso_U_13
_atom_site_aniso_U_23
Sn1 0.02476(11) 0.02769(12) 0.02374(12) -0.00404(8) 0.00363(8) 0.00116(8)
Cl1 0.0303(4) 0.0441(5) 0.0326(4) -0.0028(4) -0.0057(3) 0.0024(4)
O1 0.0331(11) 0.0351(12) 0.0289(12) -0.0117(9) -0.0041(9) 0.0014(9)
O2 0.0369(12) 0.0395(12) 0.0297(12) -0.0092(10) -0.0029(9) 0.0074(10)
N1 0.0502(16) 0.0387(16) 0.0394(17) -0.0227(14) -0.0078(13) 0.0065(13)
C1 0.0272(14) 0.0265(15) 0.0246(16) -0.0067(12) 0.0045(12) -0.0027(12)
C2 0.0314(15) 0.0339(17) 0.0288(17) -0.0021(13) 0.0097(13) -0.0041(13)
C3 0.0351(17) 0.041(2) 0.054(2) -0.0092(15) 0.0212(16) -0.0066(16)
C4 0.060(2) 0.0320(19) 0.081(3) -0.0147(18) 0.039(2) -0.0052(19)
C5 0.059(2) 0.0281(19) 0.099(3) 0.0026(17) 0.039(2) 0.0066(19)
C6 0.0355(17) 0.0327(18) 0.059(2) 0.0003(14) 0.0226(17) 0.0025(16)
C7 0.0268(15) 0.0314(16) 0.0237(16) 0.0033(12) 0.0047(12) 0.0048(12)
C8 0.0320(15) 0.0332(17) 0.0311(17) 0.0003(14) 0.0064(13) 0.0069(14)
C9 0.0464(19) 0.0411(19) 0.0282(18) 0.0074(16) 0.0063(15) 0.0028(14)
C10 0.0379(18) 0.053(2) 0.0324(19) 0.0078(17) 0.0147(15) 0.0082(16)
C11 0.0345(18) 0.058(2) 0.043(2) -0.0061(17) 0.0149(16) 0.0109(18)
C12 0.0338(16) 0.0393(19) 0.0352(18) -0.0028(15) 0.0079(14) 0.0028(15)
C13 0.0230(14) 0.0264(15) 0.0311(17) -0.0065(12) 0.0030(12) 0.0013(12)
C14 0.0399(18) 0.0315(17) 0.0327(18) 0.0008(15) -0.0021(14) 0.0000(14)
C15 0.050(2) 0.041(2) 0.045(2) 0.0030(17) 0.0005(17) 0.0078(17)
C16 0.048(2) 0.0318(19) 0.064(3) 0.0057(16) 0.0116(19) 0.0083(18)
C17 0.048(2) 0.0345(19) 0.051(2) -0.0030(16) 0.0201(18) -0.0054(16)
C18 0.0394(17) 0.0342(18) 0.0292(18) -0.0064(14) 0.0075(14) -0.0024(14)
C19 0.0229(14) 0.0331(16) 0.0284(16) -0.0015(13) 0.0040(12) -0.0002(14)
C20 0.0199(13) 0.0269(15) 0.0291(16) -0.0005(12) 0.0043(12) 0.0007(13)
C21 0.0257(14) 0.0272(15) 0.0242(16) -0.0013(12) 0.0056(12) 0.0035(12)
C22 0.0222(14) 0.0293(15) 0.0315(17) -0.0029(12) 0.0082(12) -0.0034(13)
C23 0.0203(13) 0.0318(16) 0.0239(16) 0.0023(12) 0.0001(11) -0.0031(13)
C24 0.0254(15) 0.0274(16) 0.0372(19) -0.0005(12) 0.0012(13) 0.0066(13)
C25 0.0261(15) 0.0312(17) 0.0336(18) -0.0040(12) -0.0001(13) 0.0005(13)

loop_
_atom_type_symbol
_atom_type_description
_atom_type_scat_dispersion_real
_atom_type_scat_dispersion_imag
_atom_type_scat_source
C C 0.0033 0.0016 'International Tables Vol C Tables 4.2.6.8 and 6.1.1.4'
H H 0.0000 0.0000 'International Tables Vol C Tables 4.2.6.8 and 6.1.1.4'
Cl Cl 0.1484 0.1585 'International Tables Vol C Tables 4.2.6.8 and 6.1.1.4'
N N 0.0061 0.0033 'International Tables Vol C Tables 4.2.6.8 and 6.1.1.4'
O O 0.0106 0.0060 'International Tables Vol C Tables 4.2.6.8 and 6.1.1.4'
Sn Sn -0.6537 1.4246 'International Tables Vol C Tables 4.2.6.8 and 6.1.1.4'

loop_
_geom_angle_atom_site_label_1
_geom_angle_atom_site_label_2
_geom_angle_atom_site_label_3
_geom_angle
_geom_angle_publ_flag
O1 Sn1 C7 108.57(10) y
O1 Sn1 C13 109.67(10) y
C7 Sn1 C13 113.91(11) y
O1 Sn1 C1 95.79(9) y
C7 Sn1 C1 112.94(11) y
C13 Sn1 C1 114.30(11) y
C19 O1 Sn1 116.10(18) y
C22 N1 H1A 120.0 ?
C22 N1 H1B 120.0 ?
H1A N1 H1B 120.0 ?
C6 C1 C2 117.9(3) ?
C6 C1 Sn1 121.3(2) ?
C2 C1 Sn1 120.8(2) ?
C3 C2 C1 120.5(3) ?
C3 C2 H2 120.1 ?
C1 C2 H2 119.3 ?
C4 C3 C2 120.4(3) ?
C4 C3 H3 119.2 ?
C2 C3 H3 120.4 ?
C3 C4 C5 119.7(3) ?
C3 C4 H4 119.8 ?
C5 C4 H4 120.4 ?
C6 C5 C4 120.2(3) ?
C6 C5 H5 120.6 ?
C4 C5 H5 119.2 ?
C5 C6 C1 121.2(3) ?
C5 C6 H6 119.6 ?
C1 C6 H6 119.1 ?
C8 C7 C12 118.9(3) ?
C8 C7 Sn1 118.7(2) ?
C12 C7 Sn1 122.4(2) ?
C7 C8 C9 120.9(3) ?
C7 C8 H8 119.6 ?
C9 C8 H8 119.4 ?
C10 C9 C8 119.6(3) ?
C10 C9 H9 119.7 ?
C8 C9 H9 120.8 ?
C11 C10 C9 120.1(3) ?
C11 C10 H10 119.8 ?
C9 C10 H10 120.1 ?
C10 C11 C12 120.5(3) ?
C10 C11 H11 119.9 ?
C12 C11 H11 119.6 ?
C11 C12 C7 120.1(3) ?
C11 C12 H12 120.0 ?
C7 C12 H12 119.9 ?
C14 C13 C18 118.8(3) ?
C14 C13 Sn1 118.1(2) ?
C18 C13 Sn1 123.1(2) ?
C15 C14 C13 120.6(3) ?
C15 C14 H14 120.0 ?
C13 C14 H14 119.4 ?
C16 C15 C14 120.0(3) ?
C16 C15 H15 120.2 ?
C14 C15 H15 119.8 ?
C15 C16 C17 120.2(3) ?
C15 C16 H16 120.4 ?
C17 C16 H16 119.4 ?
C18 C17 C16 119.8(3) ?
C18 C17 H17 119.9 ?
C16 C17 H17 120.2 ?
C17 C18 C13 120.6(3) ?
C17 C18 H18 119.4 ?
C13 C18 H18 120.0 ?
O2 C19 O1 122.7(3) ?
O2 C19 C20 123.0(3) ?
O1 C19 C20 114.3(2) ?
C21 C20 C25 119.7(3) ?
C21 C20 C19 119.3(3) ?
C25 C20 C19 121.0(3) ?
C22 C21 C20 121.7(3) ?
C22 C21 H21 118.1 ?
C20 C21 H21 120.1 ?
N1 C22 C21 121.7(3) ?
N1 C22 C23 121.4(3) ?
C21 C22 C23 116.8(3) ?
C24 C23 C22 121.9(3) ?
C24 C23 Cl1 120.1(2) ?
C22 C23 Cl1 118.1(2) ?
C25 C24 C23 120.1(3) ?
C25 C24 H24 119.9 ?
C23 C24 H24 119.9 ?
C24 C25 C20 119.7(3) ?
C24 C25 H25 120.7 ?
C20 C25 H25 119.6 ?

loop_
_geom_bond_atom_site_label_1
_geom_bond_atom_site_label_2
_geom_bond_distance
_geom_bond_publ_flag
Sn1 O1 2.048(2) y
Sn1 C7 2.122(3) y
Sn1 C13 2.121(3) y
Sn1 C1 2.123(3) y
Cl1 C23 1.739(3) y
O1 C19 1.314(3) y
O2 C19 1.228(3) y
N1 C22 1.371(4) y
N1 H1A 0.8800 ?
N1 H1B 0.8800 ?
C1 C6 1.395(4) ?
C1 C2 1.397(4) ?
C2 C3 1.384(4) ?
C2 H2 0.9600 ?
C3 C4 1.375(5) ?
C3 H3 0.9601 ?
C4 C5 1.382(5) ?
C4 H4 0.9601 ?
C5 C6 1.372(4) ?
C5 H5 0.9599 ?
C6 H6 0.9600 ?
C7 C8 1.385(4) ?
C7 C12 1.397(4) ?
C8 C9 1.399(4) ?
C8 H8 0.9600 ?
C9 C10 1.381(4) ?
C9 H9 0.9601 ?
C10 C11 1.382(5) ?
C10 H10 0.9600 ?
C11 C12 1.390(4) ?
C11 H11 0.9602 ?
C12 H12 0.9600 ?
C13 C14 1.389(4) ?
C13 C18 1.391(4) ?
C14 C15 1.387(4) ?
C14 H14 0.9600 ?
C15 C16 1.372(5) ?
C15 H15 0.9600 ?
C16 C17 1.389(5) ?
C16 H16 0.9600 ?
C17 C18 1.381(4) ?
C17 H17 0.9599 ?
C18 H18 0.9600 ?
C19 C20 1.486(4) ?
C20 C21 1.390(4) ?
C20 C25 1.392(4) ?
C21 C22 1.391(4) ?
C21 H21 0.9600 ?
C22 C23 1.404(4) ?
C23 C24 1.381(4) ?
C24 C25 1.373(4) ?
C24 H24 0.9599 ?
C25 H25 0.9600 ?

loop_
_geom_hbond_atom_site_label_D
_geom_hbond_atom_site_label_H
_geom_hbond_atom_site_label_A
_geom_hbond_site_symmetry_A
_geom_hbond_distance_DH
_geom_hbond_distance_HA
_geom_hbond_distance_DA
_geom_hbond_angle_DHA
N1 H1A O2 7_545 0.88 2.24 3.059(3) 156
N1 H1B Cl1 . 0.88 2.55 2.962(3) 109

loop_
_geom_torsion_atom_site_label_1
_geom_torsion_atom_site_label_2
_geom_torsion_atom_site_label_3
_geom_torsion_atom_site_label_4
_geom_torsion
C7 Sn1 O1 C19 -65.3(2)
C13 Sn1 O1 C19 59.8(2)
C1 Sn1 O1 C19 178.1(2)
O1 Sn1 C1 C6 66.7(3)
C7 Sn1 C1 C6 -46.3(3)
C13 Sn1 C1 C6 -178.7(2)
O1 Sn1 C1 C2 -111.9(2)
C7 Sn1 C1 C2 135.1(2)
C13 Sn1 C1 C2 2.7(3)
C6 C1 C2 C3 -0.2(4)
Sn1 C1 C2 C3 178.5(2)
C1 C2 C3 C4 -0.3(5)
C2 C3 C4 C5 1.1(6)
C3 C4 C5 C6 -1.4(7)
C4 C5 C6 C1 0.9(6)
C2 C1 C6 C5 -0.1(5)
Sn1 C1 C6 C5 -178.8(3)
O1 Sn1 C7 C8 -121.0(2)
C13 Sn1 C7 C8 116.5(2)
C1 Sn1 C7 C8 -16.1(3)
O1 Sn1 C7 C12 61.9(3)
C13 Sn1 C7 C12 -60.6(3)
C1 Sn1 C7 C12 166.8(2)
C12 C7 C8 C9 -1.0(4)
Sn1 C7 C8 C9 -178.2(2)
C7 C8 C9 C10 0.3(4)
C8 C9 C10 C11 0.4(5)
C9 C10 C11 C12 -0.3(5)
C10 C11 C12 C7 -0.6(5)
C8 C7 C12 C11 1.2(5)
Sn1 C7 C12 C11 178.3(2)
O1 Sn1 C13 C14 -164.4(2)
C7 Sn1 C13 C14 -42.5(3)
C1 Sn1 C13 C14 89.4(2)
O1 Sn1 C13 C18 14.1(3)
C7 Sn1 C13 C18 136.0(2)
C1 Sn1 C13 C18 -92.1(2)
C18 C13 C14 C15 -0.6(4)
Sn1 C13 C14 C15 177.9(2)
C13 C14 C15 C16 0.3(5)
C14 C15 C16 C17 0.0(5)
C15 C16 C17 C18 0.0(5)
C16 C17 C18 C13 -0.4(4)
C14 C13 C18 C17 0.7(4)
Sn1 C13 C18 C17 -177.8(2)
Sn1 O1 C19 O2 -3.4(4)
Sn1 O1 C19 C20 176.79(17)
O2 C19 C20 C21 -5.7(4)
O1 C19 C20 C21 174.1(2)
O2 C19 C20 C25 175.8(3)
O1 C19 C20 C25 -4.4(4)
C25 C20 C21 C22 0.8(4)
C19 C20 C21 C22 -177.7(2)
C20 C21 C22 N1 174.7(3)
C20 C21 C22 C23 -2.5(4)
N1 C22 C23 C24 -174.5(3)
C21 C22 C23 C24 2.7(4)
N1 C22 C23 Cl1 4.7(4)
C21 C22 C23 Cl1 -178.05(19)
C22 C23 C24 C25 -1.2(4)
Cl1 C23 C24 C25 179.5(2)
C23 C24 C25 C20 -0.5(4)
C21 C20 C25 C24 0.7(4)
C19 C20 C25 C24 179.2(3)

loop_
_cod_related_entry_id
_cod_related_entry_database
_cod_related_entry_code
1 ChemSpider 24737183
